data_7209813
loop_
_publ_author_name
'Li, Li'
'Yue, Jun-Ming'
'Qiao, Yong-Zhen'
'Niu, Yun-Yin'
'Hou, Hong-Wei'

_publ_section_title
;
 The side chain template effect in viologen on the formation of
 polypseudorotaxane architecture: six novel metal coordination polymers
 and their properties
;
_journal_issue 19
_journal_name_full CrystEngComm
_journal_page_first 3835
_journal_paper_doi 10.1039/c3ce40276b
_journal_volume 15
_journal_year 2013
_chemical_formula_sum 'C11 H13 B0 Cu N3 O0 S2'
_chemical_formula_weight 314.90
_chemical_name_systematic
;
?
;
_space_group_IT_number 14
_symmetry_cell_setting monoclinic
_symmetry_space_group_name_Hall '-P 2ybc'
_symmetry_space_group_name_H-M 'P 1 21/c 1'
_atom_sites_solution_hydrogens geom
_atom_sites_solution_primary direct
_atom_sites_solution_secondary difmap
_audit_creation_method SHELXL-97
_cell_angle_alpha 90.00
_cell_angle_beta 96.472(2)
_cell_angle_gamma 90.00
_cell_formula_units_Z 4
_cell_length_a 11.0461(15)
_cell_length_b 10.8682(14)
_cell_length_c 11.0982(15)
_cell_measurement_reflns_used 2272
_cell_measurement_temperature 296(2)
_cell_measurement_theta_max 24.83
_cell_measurement_theta_min 2.63
_cell_volume 1323.9(3)
_computing_structure_refinement 'SHELXL-97 (Sheldrick, 1997)'
_computing_structure_solution 'SHELXS-97 (Sheldrick, 1990)'
_diffrn_ambient_temperature 296(2)
_diffrn_measured_fraction_theta_full 0.995
_diffrn_measured_fraction_theta_max 0.995
_diffrn_radiation_monochromator graphite
_diffrn_radiation_source 'fine-focus sealed tube'
_diffrn_radiation_type MoK\a
_diffrn_radiation_wavelength 0.71073
_diffrn_reflns_av_R_equivalents 0.0242
_diffrn_reflns_av_sigmaI/netI 0.0263
_diffrn_reflns_limit_h_max 13
_diffrn_reflns_limit_h_min -13
_diffrn_reflns_limit_k_max 12
_diffrn_reflns_limit_k_min -12
_diffrn_reflns_limit_l_max 12
_diffrn_reflns_limit_l_min -13
_diffrn_reflns_number 7292
_diffrn_reflns_theta_full 25.01
_diffrn_reflns_theta_max 25.01
_diffrn_reflns_theta_min 1.86
_exptl_absorpt_coefficient_mu 1.945
_exptl_absorpt_correction_T_max 0.6970
_exptl_absorpt_correction_T_min 0.6742
_exptl_crystal_density_diffrn 1.580
_exptl_crystal_density_method 'not measured'
_exptl_crystal_F_000 644
_exptl_crystal_size_max 0.22
_exptl_crystal_size_mid 0.21
_exptl_crystal_size_min 0.20
_refine_diff_density_max 0.322
_refine_diff_density_min -0.419
_refine_diff_density_rms 0.049
_refine_ls_extinction_method none
_refine_ls_goodness_of_fit_ref 1.022
_refine_ls_hydrogen_treatment constr
_refine_ls_matrix_type full
_refine_ls_number_parameters 156
_refine_ls_number_reflns 2325
_refine_ls_number_restraints 0
_refine_ls_restrained_S_all 1.022
_refine_ls_R_factor_all 0.0474
_refine_ls_R_factor_gt 0.0326
_refine_ls_shift/su_max 0.001
_refine_ls_shift/su_mean 0.000
_refine_ls_structure_factor_coef Fsqd
_refine_ls_weighting_details 'calc w=1/[\s^2^(Fo^2^)+(0.0348P)^2^+0.7387P] where P=(Fo^2^+2Fc^2^)/3'
_refine_ls_weighting_scheme calc
_refine_ls_wR_factor_gt 0.0742
_refine_ls_wR_factor_ref 0.0818
_reflns_number_gt 1788
_reflns_number_total 2325
_reflns_threshold_expression >2sigma(I)
_cod_data_source_file c3ce40276b.txt
_cod_data_source_block 5
_cod_depositor_comments
;
The following automatic conversions were performed:

'_symmetry_cell_setting' value 'MONOCLINIC' changed to 'monoclinic'
according to /home/saulius/struct/CIF-dictionaries/cif_core.dic
dictionary named 'cif_core.dic' version 2.4.2 from
2011-04-26.

'_refine_ls_hydrogen_treatment' value 'CONSTR' changed
to 'constr' according to
/home/saulius/struct/CIF-dictionaries/cif_core.dic dictionary named
'cif_core.dic' version 2.4.2 from 2011-04-26.

Automatic conversion script
Id: cif_fix_values 1891 2012-01-12 08:04:46Z andrius 
;
_cod_original_sg_symbol_H-M P21/c
_cod_database_code 7209813

loop_
_symmetry_equiv_pos_as_xyz
'x, y, z'
'-x, y+1/2, -z+1/2'
'-x, -y, -z'
'x, -y-1/2, z-1/2'

loop_
_atom_site_label
_atom_site_type_symbol
_atom_site_fract_x
_atom_site_fract_y
_atom_site_fract_z
_atom_site_U_iso_or_equiv
_atom_site_adp_type
_atom_site_occupancy
_atom_site_symmetry_multiplicity
_atom_site_calc_flag
_atom_site_refinement_flags
Cu1 Cu 0.63950(4) 0.83294(5) 0.89851(3) 0.06759(18) Uani 1 1 d .
N1 N 0.6808(2) 0.8008(3) 0.7382(2) 0.0582(7) Uani 1 1 d .
N2 N 0.4926(2) 0.8439(2) 0.9740(2) 0.0536(6) Uani 1 1 d .
N3 N 0.7392(2) 0.4160(2) 0.8346(2) 0.0540(7) Uani 1 1 d .
S1 S 0.70037(7) 1.08304(8) 0.89951(7) 0.0554(2) Uani 1 1 d .
S2 S 0.79819(7) 0.74343(8) 1.03229(6) 0.0530(2) Uani 1 1 d .
C1 C 0.4140(2) 0.8727(3) 1.0282(2) 0.0435(7) Uani 1 1 d .
C2 C 0.7282(2) 0.7175(3) 1.1529(2) 0.0438(7) Uani 1 1 d .
C3 C 0.6439(3) 0.4777(4) 0.7803(3) 0.0744(11) Uani 1 1 d .
H3 H 0.6413 0.4972 0.6985 0.089 Uiso 1 1 calc R
C4 C 0.5490(3) 0.5128(4) 0.8435(3) 0.0718(11) Uani 1 1 d .
H4 H 0.4831 0.5557 0.8044 0.086 Uiso 1 1 calc R
C5 C 0.5520(2) 0.4842(3) 0.9654(3) 0.0451(7) Uani 1 1 d .
C6 C 0.6553(3) 0.4267(3) 1.0205(3) 0.0530(8) Uani 1 1 d .
H6 H 0.6628 0.4107 1.1033 0.064 Uiso 1 1 calc R
C7 C 0.7468(3) 0.3933(3) 0.9534(3) 0.0570(8) Uani 1 1 d .
H7 H 0.8156 0.3541 0.9915 0.068 Uiso 1 1 calc R
C8 C 0.8343(3) 0.3689(3) 0.7614(3) 0.0673(10) Uani 1 1 d .
H8A H 0.8841 0.3095 0.8097 0.081 Uiso 1 1 calc R
H8B H 0.7943 0.3259 0.6913 0.081 Uiso 1 1 calc R
C9 C 0.9150(3) 0.4640(3) 0.7188(3) 0.0595(9) Uani 1 1 d .
H9 H 0.8636 0.5201 0.6662 0.071 Uiso 1 1 calc R
C10 C 0.9808(3) 0.5391(4) 0.8166(4) 0.0816(12) Uani 1 1 d .
H10A H 0.9231 0.5813 0.8602 0.122 Uiso 1 1 calc R
H10B H 1.0314 0.5981 0.7818 0.122 Uiso 1 1 calc R
H10C H 1.0306 0.4865 0.8712 0.122 Uiso 1 1 calc R
C11 C 1.0017(3) 0.4014(4) 0.6405(3) 0.0688(10) Uani 1 1 d .
H11A H 1.0541 0.3461 0.6895 0.103 Uiso 1 1 calc R
H11B H 1.0502 0.4625 0.6059 0.103 Uiso 1 1 calc R
H11C H 0.9556 0.3561 0.5767 0.103 Uiso 1 1 calc R

loop_
_atom_site_aniso_label
_atom_site_aniso_U_11
_atom_site_aniso_U_22
_atom_site_aniso_U_33
_atom_site_aniso_U_23
_atom_site_aniso_U_13
_atom_site_aniso_U_12
Cu1 0.0649(3) 0.1005(4) 0.0415(2) -0.0003(2) 0.02405(19) 0.0109(2)
N1 0.0649(16) 0.0744(19) 0.0373(14) -0.0082(13) 0.0140(12) 0.0004(14)
N2 0.0540(14) 0.0566(16) 0.0536(15) 0.0007(12) 0.0216(12) -0.0043(12)
N3 0.0476(14) 0.0564(16) 0.0613(17) -0.0173(13) 0.0204(13) -0.0120(12)
S1 0.0438(4) 0.0630(5) 0.0622(5) -0.0061(4) 0.0183(4) -0.0016(4)
S2 0.0586(5) 0.0613(5) 0.0426(4) 0.0082(4) 0.0210(3) 0.0034(4)
C1 0.0434(15) 0.0458(17) 0.0415(16) 0.0017(13) 0.0055(13) -0.0079(13)
C2 0.0511(16) 0.0458(17) 0.0348(15) 0.0015(13) 0.0061(13) -0.0001(13)
C3 0.055(2) 0.127(3) 0.0424(19) -0.017(2) 0.0118(16) -0.011(2)
C4 0.0392(16) 0.131(3) 0.0446(19) -0.013(2) 0.0042(14) 0.0003(19)
C5 0.0380(14) 0.0527(18) 0.0459(17) -0.0147(14) 0.0103(12) -0.0147(13)
C6 0.0573(18) 0.0520(19) 0.0530(18) 0.0043(15) 0.0197(15) 0.0025(15)
C7 0.0543(18) 0.053(2) 0.067(2) 0.0026(16) 0.0206(16) 0.0002(15)
C8 0.063(2) 0.066(2) 0.080(2) -0.0236(19) 0.0387(18) -0.0087(17)
C9 0.0469(17) 0.065(2) 0.070(2) 0.0017(17) 0.0190(16) 0.0045(15)
C10 0.073(2) 0.076(3) 0.100(3) -0.020(2) 0.027(2) -0.013(2)
C11 0.0512(18) 0.090(3) 0.070(2) -0.001(2) 0.0248(16) 0.0038(18)

loop_
_atom_type_symbol
_atom_type_description
_atom_type_scat_dispersion_real
_atom_type_scat_dispersion_imag
_atom_type_scat_source
C C 0.0033 0.0016 'International Tables Vol C Tables 4.2.6.8 and 6.1.1.4'
H H 0.0000 0.0000 'International Tables Vol C Tables 4.2.6.8 and 6.1.1.4'
B B 0.0013 0.0007 'International Tables Vol C Tables 4.2.6.8 and 6.1.1.4'
N N 0.0061 0.0033 'International Tables Vol C Tables 4.2.6.8 and 6.1.1.4'
O O 0.0106 0.0060 'International Tables Vol C Tables 4.2.6.8 and 6.1.1.4'
S S 0.1246 0.1234 'International Tables Vol C Tables 4.2.6.8 and 6.1.1.4'
Cu Cu 0.3201 1.2651 'International Tables Vol C Tables 4.2.6.8 and 6.1.1.4'

loop_
_geom_angle_atom_site_label_1
_geom_angle_atom_site_label_2
_geom_angle_atom_site_label_3
_geom_angle
_geom_angle_site_symmetry_1
_geom_angle_site_symmetry_3
N2 Cu1 N1 136.06(11) . .
N2 Cu1 S2 110.78(8) . .
N1 Cu1 S2 105.63(8) . .
N2 Cu1 S1 98.80(8) . .
N1 Cu1 S1 95.65(9) . .
S2 Cu1 S1 103.61(3) . .
C2 N1 Cu1 166.7(3) 4_575 .
C1 N2 Cu1 166.2(2) . .
C3 N3 C7 119.8(3) . .
C3 N3 C8 119.7(3) . .
C7 N3 C8 120.4(3) . .
C1 S1 Cu1 95.10(10) 3_677 .
C2 S2 Cu1 101.41(10) . .
N2 C1 S1 177.6(3) . 3_677
N1 C2 S2 179.1(3) 4_576 .
N3 C3 C4 121.0(3) . .
N3 C3 H3 119.5 . .
C4 C3 H3 119.5 . .
C3 C4 C5 119.9(3) . .
C3 C4 H4 120.0 . .
C5 C4 H4 120.0 . .
C6 C5 C4 117.5(3) . .
C6 C5 C5 121.5(3) . 3_667
C4 C5 C5 121.0(4) . 3_667
C7 C6 C5 120.2(3) . .
C7 C6 H6 119.9 . .
C5 C6 H6 119.9 . .
N3 C7 C6 121.3(3) . .
N3 C7 H7 119.3 . .
C6 C7 H7 119.3 . .
C9 C8 N3 115.0(3) . .
C9 C8 H8A 108.5 . .
N3 C8 H8A 108.5 . .
C9 C8 H8B 108.5 . .
N3 C8 H8B 108.5 . .
H8A C8 H8B 107.5 . .
C8 C9 C10 114.5(3) . .
C8 C9 C11 108.1(3) . .
C10 C9 C11 112.0(3) . .
C8 C9 H9 107.3 . .
C10 C9 H9 107.3 . .
C11 C9 H9 107.3 . .
C9 C10 H10A 109.5 . .
C9 C10 H10B 109.5 . .
H10A C10 H10B 109.5 . .
C9 C10 H10C 109.5 . .
H10A C10 H10C 109.5 . .
H10B C10 H10C 109.5 . .
C9 C11 H11A 109.5 . .
C9 C11 H11B 109.5 . .
H11A C11 H11B 109.5 . .
C9 C11 H11C 109.5 . .
H11A C11 H11C 109.5 . .
H11B C11 H11C 109.5 . .

loop_
_geom_bond_atom_site_label_1
_geom_bond_atom_site_label_2
_geom_bond_distance
_geom_bond_site_symmetry_2
Cu1 N2 1.912(2) .
Cu1 N1 1.918(2) .
Cu1 S2 2.3742(9) .
Cu1 S1 2.7998(11) .
N1 C2 1.150(3) 4_575
N2 C1 1.154(3) .
N3 C3 1.334(4) .
N3 C7 1.334(4) .
N3 C8 1.489(3) .
S1 C1 1.643(3) 3_677
S2 C2 1.644(3) .
C1 S1 1.643(3) 3_677
C2 N1 1.150(3) 4_576
C3 C4 1.380(4) .
C3 H3 0.9300 .
C4 C5 1.385(4) .
C4 H4 0.9300 .
C5 C6 1.381(4) .
C5 C5 1.492(5) 3_667
C6 C7 1.370(4) .
C6 H6 0.9300 .
C7 H7 0.9300 .
C8 C9 1.477(4) .
C8 H8A 0.9700 .
C8 H8B 0.9700 .
C9 C10 1.481(5) .
C9 C11 1.525(4) .
C9 H9 0.9800 .
C10 H10A 0.9600 .
C10 H10B 0.9600 .
C10 H10C 0.9600 .
C11 H11A 0.9600 .
C11 H11B 0.9600 .
C11 H11C 0.9600 .

loop_
_geom_torsion_atom_site_label_1
_geom_torsion_atom_site_label_2
_geom_torsion_atom_site_label_3
_geom_torsion_atom_site_label_4
_geom_torsion
_geom_torsion_site_symmetry_1
_geom_torsion_site_symmetry_4
N2 Cu1 N1 C2 -175.2(11) . 4_575
S2 Cu1 N1 C2 -30.0(12) . 4_575
S1 Cu1 N1 C2 75.9(12) . 4_575
N1 Cu1 N2 C1 -129.5(10) . .
S2 Cu1 N2 C1 86.5(10) . .
S1 Cu1 N2 C1 -21.7(11) . .
N2 Cu1 S1 C1 2.96(13) . 3_677
N1 Cu1 S1 C1 141.34(13) . 3_677
S2 Cu1 S1 C1 -111.05(10) . 3_677
N2 Cu1 S2 C2 0.20(14) . .
N1 Cu1 S2 C2 -154.76(14) . .
S1 Cu1 S2 C2 105.29(11) . .
Cu1 N2 C1 S1 85(7) . 3_677
Cu1 S2 C2 N1 -165(18) . 4_576
C7 N3 C3 C4 -3.6(5) . .
C8 N3 C3 C4 174.1(3) . .
N3 C3 C4 C5 0.1(6) . .
C3 C4 C5 C6 3.6(5) . .
C3 C4 C5 C5 -177.0(3) . 3_667
C4 C5 C6 C7 -3.9(5) . .
C5 C5 C6 C7 176.7(3) 3_667 .
C3 N3 C7 C6 3.3(5) . .
C8 N3 C7 C6 -174.4(3) . .
C5 C6 C7 N3 0.5(5) . .
C3 N3 C8 C9 73.0(4) . .
C7 N3 C8 C9 -109.3(4) . .
N3 C8 C9 C10 57.2(4) . .
N3 C8 C9 C11 -177.1(3) . .
